data_7106330
loop_
_publ_author_name
'Dario Braga'
'Simone d'Agostino'
'Eros D'Amen'
'Fabrizia Grepioni'

_publ_section_title
;
 Polymorphs from supramolecular gels: four crystal forms of the same
 silver(I) supergelator crystallized directly from its gels
;
_journal_name_full Chem.Commun.
_journal_page_first 5154
_journal_paper_doi 10.1039/c1cc10305a
_journal_volume 47
_journal_year 2011
_chemical_formula_sum 'C32 H26 Ag N7 O5'
_chemical_formula_weight 696.47
_chemical_name_systematic
;
?
;
_space_group_IT_number 14
_symmetry_cell_setting monoclinic
_symmetry_space_group_name_Hall '-P 2yn'
_symmetry_space_group_name_H-M 'P 1 21/n 1'
_atom_sites_solution_hydrogens geom
_atom_sites_solution_primary direct
_atom_sites_solution_secondary difmap
_audit_creation_method SHELXL-97
_cell_angle_alpha 90.00
_cell_angle_beta 101.587(5)
_cell_angle_gamma 90.00
_cell_formula_units_Z 4
_cell_length_a 14.9972(7)
_cell_length_b 9.1664(5)
_cell_length_c 21.5610(13)
_cell_measurement_reflns_used 3914
_cell_measurement_temperature 293(2)
_cell_measurement_theta_max 28.9697
_cell_measurement_theta_min 2.6188
_cell_volume 2903.6(3)
_computing_cell_refinement
;
CrysAlisPro, Oxford Diffraction Ltd.,
Version 1.171.33.34d (release 27-02-2009 CrysAlis171 .NET)
(compiled Feb 27 2009,15:38:38)
;
_computing_data_collection
;
CrysAlisPro, Oxford Diffraction Ltd.,
Version 1.171.33.34d (release 27-02-2009 CrysAlis171 .NET)
(compiled Feb 27 2009,15:38:38)
;
_computing_data_reduction
;
CrysAlisPro, Oxford Diffraction Ltd.,
Version 1.171.33.34d (release 27-02-2009 CrysAlis171 .NET)
(compiled Feb 27 2009,15:38:38)
;
_computing_structure_refinement 'SHELXL-97 (Sheldrick, 1997)'
_computing_structure_solution 'SHELXS-97 (Sheldrick, 1997)'
_diffrn_ambient_temperature 293(2)
_diffrn_detector_area_resol_mean 16.1340
_diffrn_measured_fraction_theta_full 0.968
_diffrn_measured_fraction_theta_max 0.792
_diffrn_measurement_details
;
1 omega -7.00 36.00 1.0000 120.0000
omega____ theta____ kappa____ phi______ frames
- 18.0642 77.0000 150.0000 43

2 omega -39.00 6.00 1.0000 120.0000
omega____ theta____ kappa____ phi______ frames
- -18.5330 77.0000 -90.0000 45

3 omega -19.00 50.00 1.0000 120.0000
omega____ theta____ kappa____ phi______ frames
- -18.5330 77.0000 150.0000 69

4 omega -48.00 51.00 1.0000 120.0000
omega____ theta____ kappa____ phi______ frames
- -18.5330 77.0000 30.0000 99

;
_diffrn_measurement_device '92mm CCD camera (sapphire) on \k-goniostat'
_diffrn_measurement_device_type 'Goniometer KM4/Xcalibur, detector: Sapphire3'
_diffrn_measurement_method omega-scan
_diffrn_radiation_monochromator graphite
_diffrn_radiation_source 'Enhance (Mo) X-ray Source'
_diffrn_radiation_type MoK\a
_diffrn_radiation_wavelength 0.71073
_diffrn_reflns_av_R_equivalents 0.0383
_diffrn_reflns_av_sigmaI/netI 0.1208
_diffrn_reflns_limit_h_max 17
_diffrn_reflns_limit_h_min -20
_diffrn_reflns_limit_k_max 12
_diffrn_reflns_limit_k_min -12
_diffrn_reflns_limit_l_max 28
_diffrn_reflns_limit_l_min -27
_diffrn_reflns_number 12854
_diffrn_reflns_theta_full 25.00
_diffrn_reflns_theta_max 29.04
_diffrn_reflns_theta_min 2.62
_exptl_absorpt_coefficient_mu 0.750
_exptl_absorpt_correction_T_max 1.00000
_exptl_absorpt_correction_T_min 0.61256
_exptl_absorpt_correction_type multi-scan
_exptl_absorpt_process_details
;
CrysAlisPro, Oxford Diffraction Ltd.,
Version 1.171.33.34d (release 27-02-2009 CrysAlis171 .NET)
(compiled Feb 27 2009,15:38:38)
Empirical absorption correction using spherical harmonics,
implemented in SCALE3 ABSPACK scaling algorithm.
;
_exptl_crystal_colour brown-yellow
_exptl_crystal_density_diffrn 1.593
_exptl_crystal_density_method 'not measured'
_exptl_crystal_description prism
_exptl_crystal_F_000 1416
_exptl_crystal_size_max 0.11
_exptl_crystal_size_mid 0.085
_exptl_crystal_size_min 0.077
_refine_diff_density_max 0.607
_refine_diff_density_min -0.375
_refine_diff_density_rms 0.064
_refine_ls_extinction_method none
_refine_ls_goodness_of_fit_ref 0.860
_refine_ls_hydrogen_treatment mixed
_refine_ls_matrix_type full
_refine_ls_number_parameters 422
_refine_ls_number_reflns 6146
_refine_ls_number_restraints 0
_refine_ls_restrained_S_all 0.860
_refine_ls_R_factor_all 0.1377
_refine_ls_R_factor_gt 0.0456
_refine_ls_shift/su_max 0.000
_refine_ls_shift/su_mean 0.000
_refine_ls_structure_factor_coef Fsqd
_refine_ls_weighting_details 'calc w=1/[\s^2^(Fo^2^)+(0.0572P)^2^+0.0000P] where P=(Fo^2^+2Fc^2^)/3'
_refine_ls_weighting_scheme calc
_refine_ls_wR_factor_gt 0.0943
_refine_ls_wR_factor_ref 0.1099
_reflns_number_gt 2575
_reflns_number_total 6146
_reflns_threshold_expression >2sigma(I)
_cod_data_source_file c1cc10305a.txt
_cod_data_source_block e_23_red2d
_cod_original_sg_symbol_H-M P21/n
_cod_database_code 7106330

loop_
_symmetry_equiv_pos_as_xyz
'x, y, z'
'-x+1/2, y+1/2, -z+1/2'
'-x, -y, -z'
'x-1/2, -y-1/2, z-1/2'

loop_
_atom_site_label
_atom_site_type_symbol
_atom_site_fract_x
_atom_site_fract_y
_atom_site_fract_z
_atom_site_U_iso_or_equiv
_atom_site_adp_type
_atom_site_occupancy
_atom_site_symmetry_multiplicity
_atom_site_calc_flag
_atom_site_refinement_flags
_atom_site_disorder_assembly
_atom_site_disorder_group
Ag1 Ag 0.09675(2) 0.10548(4) 0.054873(18) 0.06727(17) Uani 1 1 d . . .
O1 O 0.4593(2) -0.4410(3) 0.27658(14) 0.0659(9) Uani 1 1 d . . .
N1 N 0.2043(2) -0.0442(4) 0.05365(19) 0.0518(9) Uani 1 1 d . . .
N2 N 0.4187(3) -0.3900(5) 0.1716(2) 0.0553(11) Uani 1 1 d . . .
H2N H 0.436(2) -0.393(4) 0.1426(15) 0.011(11) Uiso 1 1 d . . .
N3 N 0.5376(3) -0.5408(4) 0.2072(2) 0.0556(11) Uani 1 1 d . . .
H3N H 0.538(2) -0.543(4) 0.1680(18) 0.042(13) Uiso 1 1 d . . .
C1 C 0.6836(4) -0.7188(6) 0.3447(3) 0.0894(18) Uani 1 1 d . . .
H1 H 0.6903 -0.7256 0.3885 0.107 Uiso 1 1 calc R . .
C2 C 0.7400(4) -0.7953(6) 0.3157(3) 0.0869(18) Uani 1 1 d . . .
H2 H 0.7869 -0.8503 0.3395 0.104 Uiso 1 1 calc R . .
C3 C 0.7283(3) -0.7920(6) 0.2517(3) 0.0807(16) Uani 1 1 d . . .
H3 H 0.7652 -0.8480 0.2311 0.097 Uiso 1 1 calc R . .
C4 C 0.6612(3) -0.7047(5) 0.2174(2) 0.0682(14) Uani 1 1 d . . .
H4 H 0.6545 -0.6999 0.1736 0.082 Uiso 1 1 calc R . .
C5 C 0.6042(3) -0.6249(5) 0.2465(2) 0.0499(11) Uani 1 1 d . . .
C6 C 0.6159(3) -0.6302(6) 0.3114(2) 0.0761(15) Uani 1 1 d . . .
H6 H 0.5790 -0.5754 0.3325 0.091 Uiso 1 1 calc R . .
C7 C 0.4709(3) -0.4573(5) 0.2232(2) 0.0458(11) Uani 1 1 d . . .
C8 C 0.3472(3) -0.2902(4) 0.1699(2) 0.0453(11) Uani 1 1 d . . .
C9 C 0.3073(3) -0.2643(5) 0.2204(2) 0.0526(12) Uani 1 1 d . . .
H9 H 0.3284 -0.3132 0.2583 0.063 Uiso 1 1 calc R . .
C10 C 0.2351(3) -0.1653(5) 0.2161(2) 0.0529(12) Uani 1 1 d . . .
H10 H 0.2096 -0.1485 0.2514 0.064 Uiso 1 1 calc R . .
C11 C 0.2019(3) -0.0935(5) 0.1614(2) 0.0548(12) Uani 1 1 d . . .
H11 H 0.1534 -0.0293 0.1592 0.066 Uiso 1 1 calc R . .
C12 C 0.2402(3) -0.1156(5) 0.1085(2) 0.0434(10) Uani 1 1 d . . .
C13 C 0.3135(3) -0.2159(4) 0.11135(19) 0.0398(10) Uani 1 1 d . . .
C14 C 0.3497(3) -0.2320(4) 0.0564(2) 0.0482(11) Uani 1 1 d . . .
H14 H 0.3993 -0.2933 0.0569 0.058 Uiso 1 1 calc R . .
C15 C 0.3127(3) -0.1582(5) 0.0027(2) 0.0554(12) Uani 1 1 d . . .
H15 H 0.3357 -0.1696 -0.0340 0.066 Uiso 1 1 calc R . .
C16 C 0.2403(3) -0.0663(5) 0.0037(2) 0.0593(13) Uani 1 1 d . . .
H16 H 0.2153 -0.0166 -0.0333 0.071 Uiso 1 1 calc R . .
O2 O -0.2422(2) 0.7343(3) -0.13299(15) 0.0599(9) Uani 1 1 d . . .
N4 N -0.0159(2) 0.2435(4) 0.05455(19) 0.0571(10) Uani 1 1 d . . .
N5 N -0.2446(3) 0.5829(4) -0.05003(19) 0.0539(11) Uani 1 1 d . . .
H5N H -0.273(2) 0.555(4) -0.0228(17) 0.036(13) Uiso 1 1 d . . .
N6 N -0.3631(3) 0.7371(4) -0.0851(2) 0.0580(12) Uani 1 1 d . . .
H6N H -0.379(2) 0.708(3) -0.0566(14) 0.044(10) Uiso 1 1 d . . .
C17 C -0.5387(4) 1.0517(6) -0.1829(3) 0.0756(15) Uani 1 1 d . . .
H17 H -0.5785 1.1210 -0.2045 0.091 Uiso 1 1 calc R . .
C18 C -0.5450(3) 1.0114(5) -0.1226(3) 0.0755(15) Uani 1 1 d . . .
H18 H -0.5886 1.0534 -0.1030 0.091 Uiso 1 1 calc R . .
C19 C -0.4856(3) 0.9073(5) -0.0913(2) 0.0632(13) Uani 1 1 d . . .
H19 H -0.4901 0.8789 -0.0506 0.076 Uiso 1 1 calc R . .
C20 C -0.4743(4) 0.9905(5) -0.2109(2) 0.0727(15) Uani 1 1 d . . .
H20 H -0.4701 1.0190 -0.2517 0.087 Uiso 1 1 calc R . .
C21 C -0.4148(3) 0.8863(5) -0.1798(2) 0.0599(12) Uani 1 1 d . . .
H21 H -0.3716 0.8444 -0.1998 0.072 Uiso 1 1 calc R . .
C22 C -0.4199(3) 0.8450(5) -0.1193(2) 0.0519(12) Uani 1 1 d . . .
C23 C -0.2812(3) 0.6890(5) -0.0932(2) 0.0498(11) Uani 1 1 d . . .
C24 C -0.1698(3) 0.4939(4) -0.0527(2) 0.0444(11) Uani 1 1 d . . .
C25 C -0.1294(3) 0.4191(4) 0.0039(2) 0.0430(11) Uani 1 1 d . . .
C26 C -0.1365(3) 0.4734(5) -0.1066(2) 0.0531(12) Uani 1 1 d . . .
H26 H -0.1621 0.5235 -0.1434 0.064 Uiso 1 1 calc R . .
C27 C -0.0645(3) 0.3781(5) -0.1067(2) 0.0549(12) Uani 1 1 d . . .
H27 H -0.0425 0.3658 -0.1437 0.066 Uiso 1 1 calc R . .
C28 C -0.0256(3) 0.3026(5) -0.0541(2) 0.0543(12) Uani 1 1 d . . .
H28 H 0.0218 0.2381 -0.0556 0.065 Uiso 1 1 calc R . .
C29 C -0.0564(3) 0.3218(5) 0.0020(2) 0.0449(11) Uani 1 1 d . . .
C30 C -0.1552(3) 0.4370(5) 0.0624(2) 0.0526(12) Uani 1 1 d . . .
H30 H -0.2014 0.5023 0.0658 0.063 Uiso 1 1 calc R . .
C31 C -0.1139(3) 0.3607(5) 0.1139(2) 0.0658(14) Uani 1 1 d . . .
H31 H -0.1311 0.3729 0.1527 0.079 Uiso 1 1 calc R . .
C32 C -0.0447(3) 0.2628(5) 0.1073(2) 0.0679(14) Uani 1 1 d . . .
H32 H -0.0177 0.2083 0.1425 0.082 Uiso 1 1 calc R . .
N7 N 0.5815(3) 0.5523(7) 0.0544(2) 0.0783(14) Uani 1 1 d . . .
O3 O 0.5879(5) 0.6780(6) 0.0411(2) 0.185(3) Uani 1 1 d . . .
O4 O 0.5183(3) 0.5090(6) 0.07539(16) 0.1240(17) Uani 1 1 d . . .
O5 O 0.6397(3) 0.4772(6) 0.0465(2) 0.145(2) Uani 1 1 d . . .

loop_
_atom_site_aniso_label
_atom_site_aniso_U_11
_atom_site_aniso_U_22
_atom_site_aniso_U_33
_atom_site_aniso_U_23
_atom_site_aniso_U_13
_atom_site_aniso_U_12
Ag1 0.0501(2) 0.0659(3) 0.0829(3) 0.0131(2) 0.00633(18) 0.0152(2)
O1 0.071(2) 0.092(3) 0.0341(19) -0.0030(18) 0.0078(16) 0.0147(18)
N1 0.051(2) 0.052(2) 0.052(3) 0.002(2) 0.009(2) -0.0011(18)
N2 0.062(3) 0.069(3) 0.038(3) 0.010(2) 0.017(2) 0.019(2)
N3 0.063(3) 0.068(3) 0.034(3) 0.007(2) 0.007(2) 0.023(2)
C1 0.107(5) 0.092(4) 0.060(4) 0.020(3) -0.004(3) 0.025(4)
C2 0.068(4) 0.086(4) 0.094(5) 0.022(4) -0.013(3) 0.022(3)
C3 0.068(4) 0.086(4) 0.085(4) 0.008(4) 0.010(3) 0.033(3)
C4 0.062(3) 0.077(4) 0.063(3) 0.002(3) 0.005(3) 0.015(3)
C5 0.047(3) 0.046(3) 0.054(3) 0.005(3) 0.004(2) 0.004(2)
C6 0.084(4) 0.086(4) 0.054(4) 0.012(3) 0.003(3) 0.024(3)
C7 0.044(3) 0.045(3) 0.045(3) 0.000(2) 0.002(2) 0.005(2)
C8 0.047(3) 0.047(3) 0.043(3) -0.001(2) 0.012(2) 0.003(2)
C9 0.061(3) 0.059(3) 0.040(3) 0.006(2) 0.015(2) 0.010(2)
C10 0.054(3) 0.056(3) 0.054(3) -0.009(2) 0.024(2) -0.001(2)
C11 0.052(3) 0.056(3) 0.056(3) 0.002(3) 0.010(2) 0.011(2)
C12 0.038(2) 0.049(3) 0.042(3) 0.002(2) 0.008(2) 0.001(2)
C13 0.042(2) 0.044(3) 0.033(3) -0.004(2) 0.006(2) 0.002(2)
C14 0.050(3) 0.049(3) 0.046(3) 0.003(2) 0.008(2) 0.001(2)
C15 0.055(3) 0.068(3) 0.045(3) 0.002(3) 0.014(2) 0.004(3)
C16 0.056(3) 0.072(4) 0.046(3) 0.015(3) 0.001(2) 0.005(3)
O2 0.059(2) 0.063(2) 0.060(2) 0.0147(17) 0.0176(17) 0.0069(16)
N4 0.047(2) 0.067(3) 0.055(3) 0.009(2) 0.004(2) 0.0061(19)
N5 0.051(2) 0.064(3) 0.049(3) 0.019(2) 0.014(2) 0.012(2)
N6 0.054(3) 0.064(3) 0.059(3) 0.021(2) 0.019(2) 0.015(2)
C17 0.062(3) 0.063(4) 0.094(5) 0.011(3) -0.002(3) 0.015(3)
C18 0.047(3) 0.064(4) 0.113(5) 0.005(3) 0.009(3) 0.017(3)
C19 0.055(3) 0.056(3) 0.078(3) 0.005(3) 0.013(3) 0.013(3)
C20 0.073(4) 0.066(4) 0.069(4) 0.015(3) -0.009(3) 0.009(3)
C21 0.063(3) 0.057(3) 0.058(3) -0.001(3) 0.008(2) 0.009(3)
C22 0.046(3) 0.044(3) 0.062(3) 0.003(2) 0.002(2) 0.000(2)
C23 0.045(3) 0.050(3) 0.051(3) -0.003(3) 0.000(2) 0.006(2)
C24 0.038(2) 0.049(3) 0.045(3) 0.004(2) 0.006(2) 0.004(2)
C25 0.034(2) 0.050(3) 0.045(3) -0.005(2) 0.007(2) -0.002(2)
C26 0.056(3) 0.059(3) 0.042(3) 0.008(2) 0.005(2) 0.002(2)
C27 0.052(3) 0.063(3) 0.052(3) -0.003(3) 0.016(2) -0.004(3)
C28 0.049(3) 0.054(3) 0.060(3) -0.002(3) 0.011(3) 0.006(2)
C29 0.037(2) 0.048(3) 0.048(3) 0.004(2) 0.003(2) -0.006(2)
C30 0.042(3) 0.064(3) 0.053(3) 0.000(2) 0.010(2) 0.006(2)
C31 0.058(3) 0.092(4) 0.048(3) 0.014(3) 0.010(2) 0.011(3)
C32 0.055(3) 0.083(4) 0.058(4) 0.023(3) -0.006(3) 0.011(3)
N7 0.054(3) 0.121(4) 0.064(3) -0.017(3) 0.022(3) -0.009(3)
O3 0.328(9) 0.099(4) 0.111(4) -0.011(3) 0.002(4) -0.064(5)
O4 0.088(3) 0.230(5) 0.059(3) 0.028(3) 0.027(2) 0.035(3)
O5 0.065(3) 0.207(6) 0.159(4) -0.062(4) 0.009(3) 0.035(3)

loop_
_atom_type_symbol
_atom_type_description
_atom_type_scat_dispersion_real
_atom_type_scat_dispersion_imag
_atom_type_scat_source
C C 0.0033 0.0016 'International Tables Vol C Tables 4.2.6.8 and 6.1.1.4'
H H 0.0000 0.0000 'International Tables Vol C Tables 4.2.6.8 and 6.1.1.4'
Ag Ag -0.8971 1.1015 'International Tables Vol C Tables 4.2.6.8 and 6.1.1.4'
N N 0.0061 0.0033 'International Tables Vol C Tables 4.2.6.8 and 6.1.1.4'
O O 0.0106 0.0060 'International Tables Vol C Tables 4.2.6.8 and 6.1.1.4'

loop_
_geom_angle_atom_site_label_1
_geom_angle_atom_site_label_2
_geom_angle_atom_site_label_3
_geom_angle
_geom_angle_site_symmetry_1
_geom_angle_site_symmetry_3
_geom_angle_publ_flag
N4 Ag1 N1 176.44(13) . . ?
C16 N1 C12 118.7(4) . . ?
C16 N1 Ag1 123.3(3) . . ?
C12 N1 Ag1 117.9(3) . . ?
C7 N2 C8 128.6(4) . . ?
C7 N3 C5 128.8(4) . . ?
C2 C1 C6 122.0(5) . . ?
C1 C2 C3 119.7(5) . . ?
C2 C3 C4 119.3(5) . . ?
C5 C4 C3 121.3(5) . . ?
C4 C5 C6 119.0(4) . . ?
C4 C5 N3 116.7(4) . . ?
C6 C5 N3 124.3(4) . . ?
C5 C6 C1 118.6(5) . . ?
O1 C7 N3 124.5(4) . . ?
O1 C7 N2 123.3(4) . . ?
N3 C7 N2 112.2(4) . . ?
C9 C8 N2 123.1(4) . . ?
C9 C8 C13 119.1(4) . . ?
N2 C8 C13 117.7(4) . . ?
C8 C9 C10 121.1(4) . . ?
C11 C10 C9 121.1(4) . . ?
C10 C11 C12 120.2(4) . . ?
N1 C12 C11 119.0(4) . . ?
N1 C12 C13 121.0(4) . . ?
C11 C12 C13 120.0(4) . . ?
C14 C13 C12 117.1(4) . . ?
C14 C13 C8 124.3(4) . . ?
C12 C13 C8 118.5(4) . . ?
C15 C14 C13 120.3(4) . . ?
C14 C15 C16 118.5(4) . . ?
N1 C16 C15 124.3(4) . . ?
C32 N4 C29 118.6(4) . . ?
C32 N4 Ag1 118.8(3) . . ?
C29 N4 Ag1 122.4(3) . . ?
C23 N5 C24 126.7(4) . . ?
C23 N6 C22 129.1(4) . . ?
C20 C17 C18 120.0(5) . . ?
C17 C18 C19 119.2(5) . . ?
C22 C19 C18 121.2(5) . . ?
C17 C20 C21 121.0(5) . . ?
C22 C21 C20 119.7(5) . . ?
C21 C22 C19 118.9(4) . . ?
C21 C22 N6 123.0(4) . . ?
C19 C22 N6 118.1(4) . . ?
O2 C23 N6 124.4(4) . . ?
O2 C23 N5 122.5(4) . . ?
N6 C23 N5 113.1(4) . . ?
C26 C24 N5 123.3(4) . . ?
C26 C24 C25 119.8(4) . . ?
N5 C24 C25 116.9(4) . . ?
C30 C25 C29 117.0(4) . . ?
C30 C25 C24 124.6(4) . . ?
C29 C25 C24 118.3(4) . . ?
C24 C26 C27 120.3(4) . . ?
C28 C27 C26 121.7(4) . . ?
C27 C28 C29 120.0(4) . . ?
N4 C29 C28 118.9(4) . . ?
N4 C29 C25 121.3(4) . . ?
C28 C29 C25 119.8(4) . . ?
C31 C30 C25 121.0(4) . . ?
C30 C31 C32 118.3(4) . . ?
N4 C32 C31 123.8(4) . . ?
O5 N7 O3 116.2(6) . . ?
O5 N7 O4 122.7(7) . . ?
O3 N7 O4 121.1(7) . . ?

loop_
_geom_bond_atom_site_label_1
_geom_bond_atom_site_label_2
_geom_bond_distance
_geom_bond_site_symmetry_2
_geom_bond_publ_flag
Ag1 N4 2.109(4) . ?
Ag1 N1 2.122(3) . ?
O1 C7 1.208(5) . ?
N1 C16 1.313(5) . ?
N1 C12 1.364(5) . ?
N2 C7 1.371(5) . ?
N2 C8 1.404(5) . ?
N3 C7 1.359(5) . ?
N3 C5 1.405(5) . ?
C1 C2 1.346(7) . ?
C1 C6 1.383(6) . ?
C2 C3 1.357(7) . ?
C3 C4 1.379(6) . ?
C4 C5 1.369(6) . ?
C5 C6 1.376(6) . ?
C8 C9 1.365(5) . ?
C8 C13 1.434(5) . ?
C9 C10 1.401(5) . ?
C10 C11 1.356(5) . ?
C11 C12 1.391(5) . ?
C12 C13 1.424(5) . ?
C13 C14 1.406(5) . ?
C14 C15 1.360(5) . ?
C15 C16 1.378(6) . ?
O2 C23 1.206(5) . ?
N4 C32 1.307(5) . ?
N4 C29 1.375(5) . ?
N5 C23 1.381(5) . ?
N5 C24 1.397(5) . ?
N6 C23 1.348(5) . ?
N6 C22 1.413(5) . ?
C17 C20 1.360(6) . ?
C17 C18 1.373(7) . ?
C18 C19 1.385(6) . ?
C19 C22 1.378(6) . ?
C20 C21 1.384(6) . ?
C21 C22 1.376(6) . ?
C24 C26 1.367(5) . ?
C24 C25 1.425(5) . ?
C25 C30 1.401(5) . ?
C25 C29 1.420(5) . ?
C26 C27 1.388(6) . ?
C27 C28 1.355(6) . ?
C28 C29 1.390(5) . ?
C30 C31 1.353(5) . ?
C31 C32 1.402(6) . ?
N7 O5 1.150(5) . ?
N7 O3 1.196(6) . ?
N7 O4 1.197(5) . ?
